data_4346936
loop_
_publ_author_name
'Shoshani, Manar M.'
'Johnson, Samuel A.'

_publ_section_title
;
 Facile Deep and Ultradeep Hydrodesulfurization by the [((i)Pr3P)Ni]5H6
 Cluster Compared to Mononuclear Ni Sources.
;
_journal_issue 24
_journal_name_full 'Inorganic chemistry'
_journal_page_first 11977
_journal_page_last 11985
_journal_paper_doi 10.1021/acs.inorgchem.5b02383
_journal_volume 54
_journal_year 2015
_chemical_formula_moiety 'C36 H88 Ni4 P4 S'
_chemical_formula_sum 'C36 H88 Ni4 P4 S'
_chemical_formula_weight 911.84
_space_group_IT_number 11
_space_group_name_Hall '-P 2yb'
_space_group_name_H-M_alt 'P 1 21/m 1'
_symmetry_cell_setting monoclinic
_symmetry_space_group_name_Hall '-P 2yb'
_symmetry_space_group_name_H-M 'P 1 21/m 1'
_atom_sites_solution_hydrogens geom
_atom_sites_solution_primary direct
_atom_sites_solution_secondary difmap
_audit_creation_date 2014-05-28T12:29:38-00:00
_audit_creation_method 'WinGX routine CIF_UPDATE'
_cell_angle_alpha 90
_cell_angle_beta 93.8150(10)
_cell_angle_gamma 90
_cell_formula_units_Z 2
_cell_length_a 8.9251(2)
_cell_length_b 21.9202(5)
_cell_length_c 12.2706(3)
_cell_measurement_reflns_used 9902
_cell_measurement_temperature 173(2)
_cell_measurement_theta_max 72.28
_cell_measurement_theta_min 3.61
_cell_volume 2395.30(10)
_computing_cell_refinement 'Bruker SAINT'
_computing_data_collection 'Bruker APEX2'
_computing_data_reduction 'Bruker SAINT'
_computing_molecular_graphics 'Bruker SHELXTL'
_computing_publication_material 'Bruker SHELXTL'
_computing_structure_refinement 'SHELXL-97 (Sheldrick, 1997)'
_computing_structure_solution 'SHELXS-97 (Sheldrick 2008)'
_diffrn_ambient_temperature 173(2)
_diffrn_measured_fraction_theta_full 0.963
_diffrn_measured_fraction_theta_max 0.963
_diffrn_measurement_device_type 'Bruker APEX-II CCD'
_diffrn_measurement_method '\f and \w scans'
_diffrn_radiation_monochromator graphite
_diffrn_radiation_type CuK\a
_diffrn_radiation_wavelength 1.54178
_diffrn_reflns_av_unetI/netI 0.0407
_diffrn_reflns_limit_h_max 10
_diffrn_reflns_limit_h_min -10
_diffrn_reflns_limit_k_max 26
_diffrn_reflns_limit_k_min 0
_diffrn_reflns_limit_l_max 14
_diffrn_reflns_limit_l_min 0
_diffrn_reflns_number 7040
_diffrn_reflns_theta_full 69.98
_diffrn_reflns_theta_max 69.98
_diffrn_reflns_theta_min 3.61
_diffrn_standards_number 0
_exptl_absorpt_coefficient_mu 3.576
_exptl_absorpt_correction_T_max 0.929
_exptl_absorpt_correction_T_min 0.716
_exptl_absorpt_correction_type multi-scan
_exptl_absorpt_process_details 'SADABS, BRUKER 2001'
_exptl_crystal_colour brown
_exptl_crystal_density_diffrn 1.264
_exptl_crystal_density_method 'not measured'
_exptl_crystal_description plate
_exptl_crystal_F_000 984
_exptl_crystal_size_max 0.1
_exptl_crystal_size_mid 0.08
_exptl_crystal_size_min 0.02
_refine_diff_density_max 0.729
_refine_diff_density_min -0.374
_refine_diff_density_rms 0.104
_refine_ls_extinction_method none
_refine_ls_goodness_of_fit_ref 1.049
_refine_ls_hydrogen_treatment mixed
_refine_ls_matrix_type full
_refine_ls_number_parameters 305
_refine_ls_number_reflns 7040
_refine_ls_number_restraints 0
_refine_ls_restrained_S_all 1.049
_refine_ls_R_factor_all 0.0781
_refine_ls_R_factor_gt 0.0585
_refine_ls_shift/su_max 0.005
_refine_ls_shift/su_mean 0
_refine_ls_structure_factor_coef Fsqd
_refine_ls_weighting_details 'calc w=1/[\s^2^(Fo^2^)+(0.0707P)^2^+2.8652P] where P=(Fo^2^+2Fc^2^)/3'
_refine_ls_weighting_scheme calc
_refine_ls_wR_factor_gt 0.1367
_refine_ls_wR_factor_ref 0.1483
_reflns_number_gt 5620
_reflns_number_total 7040
_reflns_threshold_expression >2sigma(I)
_cod_data_source_file ic5b02383_si_002.cif
_cod_data_source_block twin5d
_cod_depositor_comments
;
The following automatic conversions were performed:

data item '_symmetry_cell_setting' value 'Monoclinic' was changed to
'monoclinic' in accordance with the
/home/saulius/struct/COD-crude-data/automatic-downloads/DataCite-retrospective/ACS/depositions/lib/dictionaries/cif_core.dic
dictionary named 'cif_core.dic' version 2.4.2 last updated on
2011-04-26.

Automatic conversion script
Id: cif_fix_values 6909 2019-04-08 15:41:33Z antanas 
;
_cod_original_sg_symbol_H-M P2(1)/m
_cod_database_code 4346936

loop_
_symmetry_equiv_pos_as_xyz
'x, y, z'
'-x, y+1/2, -z'
'-x, -y, -z'
'x, -y-1/2, z'

loop_
_atom_site_label
_atom_site_type_symbol
_atom_site_fract_x
_atom_site_fract_y
_atom_site_fract_z
_atom_site_U_iso_or_equiv
_atom_site_adp_type
_atom_site_occupancy
_atom_site_symmetry_multiplicity
_atom_site_calc_flag
_atom_site_refinement_flags
_atom_site_disorder_assembly
_atom_site_disorder_group
H1 H 0.160(5) 0.321(2) 0.340(4) 0.062(14) Uiso 1 1 d . . .
H2 H 0.365(6) 0.325(2) 0.157(4) 0.083(17) Uiso 1 1 d . . .
S1 S 0.14597(12) 0.25 0.17896(9) 0.0246(3) Uani 1 2 d S . .
Ni1 Ni 0.24219(6) 0.33449(2) 0.23548(5) 0.02804(17) Uani 1 1 d . . .
Ni2 Ni 0.37085(8) 0.25 0.13154(7) 0.0272(2) Uani 1 2 d S . .
Ni3 Ni 0.13577(9) 0.25 0.35242(7) 0.0275(2) Uani 1 2 d S . .
P1 P 0.28763(11) 0.43078(4) 0.23437(8) 0.0361(2) Uani 1 1 d . . .
P2 P 0.57870(14) 0.25 0.05265(11) 0.0316(3) Uani 1 2 d S . .
P3 P 0.12522(15) 0.25 0.52797(11) 0.0313(3) Uani 1 2 d S . .
C1 C 0.1755(5) 0.48387(19) 0.3143(4) 0.0523(11) Uani 1 1 d . A .
H1A H 0.2057 0.5267 0.2979 0.063 Uiso 1 1 calc R . .
C2 C 0.0082(5) 0.4764(2) 0.2815(5) 0.0747(16) Uani 1 1 d . . .
H2A H -0.0219 0.4341 0.2936 0.112 Uiso 1 1 calc R A .
H2B H -0.0107 0.4867 0.204 0.112 Uiso 1 1 calc R . .
H2C H -0.05 0.5038 0.3257 0.112 Uiso 1 1 calc R . .
C3 C 0.2037(6) 0.4728(2) 0.4354(4) 0.0630(13) Uani 1 1 d . . .
H3A H 0.1418 0.5008 0.4757 0.094 Uiso 1 1 calc R A .
H3B H 0.31 0.48 0.4568 0.094 Uiso 1 1 calc R . .
H3C H 0.1777 0.4306 0.4523 0.094 Uiso 1 1 calc R . .
C4A C 0.2286(14) 0.4657(6) 0.1051(11) 0.041(3) Uani 0.5 1 d P A 1
H4A H 0.1887 0.5074 0.1193 0.049 Uiso 0.5 1 calc PR A 1
C5A C 0.3581(12) 0.4716(4) 0.0314(7) 0.056(2) Uani 0.5 1 d P A 1
H5A1 H 0.4117 0.4327 0.0292 0.085 Uiso 0.5 1 calc PR A 1
H5A2 H 0.4271 0.5035 0.0599 0.085 Uiso 0.5 1 calc PR A 1
H5A3 H 0.3189 0.4826 -0.0426 0.085 Uiso 0.5 1 calc PR A 1
C6A C 0.1027(16) 0.4280(9) 0.0386(15) 0.046(3) Uani 0.5 1 d P A 1
H6A1 H 0.0849 0.4455 -0.0345 0.069 Uiso 0.5 1 calc PR A 1
H6A2 H 0.0096 0.4294 0.0767 0.069 Uiso 0.5 1 calc PR A 1
H6A3 H 0.1352 0.3855 0.0325 0.069 Uiso 0.5 1 calc PR A 1
C4B C 0.2754(13) 0.4521(6) 0.0797(9) 0.033(2) Uani 0.5 1 d P A 2
H4B H 0.3715 0.4382 0.0504 0.04 Uiso 0.5 1 calc PR A 2
C5B C 0.2642(10) 0.5195(4) 0.0573(8) 0.050(2) Uani 0.5 1 d P A 2
H5B1 H 0.251 0.5263 -0.0217 0.075 Uiso 0.5 1 calc PR A 2
H5B2 H 0.3563 0.5397 0.0863 0.075 Uiso 0.5 1 calc PR A 2
H5B3 H 0.1779 0.5363 0.0926 0.075 Uiso 0.5 1 calc PR A 2
C6B C 0.1539(16) 0.4167(9) 0.0210(17) 0.054(4) Uani 0.5 1 d P A 2
H6B1 H 0.0566 0.4299 0.0452 0.081 Uiso 0.5 1 calc PR A 2
H6B2 H 0.1681 0.3732 0.0366 0.081 Uiso 0.5 1 calc PR A 2
H6B3 H 0.1565 0.4237 -0.0578 0.081 Uiso 0.5 1 calc PR A 2
C7 C 0.4858(5) 0.45280(18) 0.2700(4) 0.0460(10) Uani 1 1 d . A .
H7 H 0.5421 0.4416 0.2051 0.055 Uiso 1 1 calc R . .
C8 C 0.5179(6) 0.5208(2) 0.2903(4) 0.0673(15) Uani 1 1 d . . .
H8A H 0.4686 0.5342 0.3552 0.101 Uiso 1 1 calc R A .
H8B H 0.4792 0.5445 0.2269 0.101 Uiso 1 1 calc R . .
H8C H 0.6265 0.5271 0.3019 0.101 Uiso 1 1 calc R . .
C9 C 0.5552(5) 0.4142(2) 0.3649(4) 0.0520(11) Uani 1 1 d . . .
H9A H 0.664 0.4208 0.372 0.078 Uiso 1 1 calc R A .
H9B H 0.5343 0.371 0.3504 0.078 Uiso 1 1 calc R . .
H9C H 0.5114 0.4263 0.4328 0.078 Uiso 1 1 calc R . .
C10A C 0.5819(15) 0.3172(7) -0.0476(13) 0.034(3) Uani 0.5 1 d P B 1
H10A H 0.5942 0.3557 -0.0041 0.041 Uiso 0.5 1 calc PR B 1
C11A C 0.437(2) 0.3211(8) -0.1161(15) 0.050(3) Uani 0.5 1 d P B 1
H11A H 0.4351 0.3588 -0.1591 0.075 Uiso 0.5 1 calc PR B 1
H11B H 0.3529 0.3211 -0.0687 0.075 Uiso 0.5 1 calc PR B 1
H11C H 0.4281 0.2859 -0.1654 0.075 Uiso 0.5 1 calc PR B 1
C12A C 0.7153(15) 0.3137(6) -0.1284(11) 0.073(4) Uani 0.5 1 d P B 1
H12A H 0.6938 0.2814 -0.1824 0.109 Uiso 0.5 1 calc PR B 1
H12B H 0.8099 0.3047 -0.0864 0.109 Uiso 0.5 1 calc PR B 1
H12C H 0.7238 0.3529 -0.166 0.109 Uiso 0.5 1 calc PR B 1
C10B C 0.625(2) 0.3146(12) -0.017(2) 0.076(6) Uani 0.5 1 d P B 2
H10B H 0.6078 0.3456 0.0406 0.091 Uiso 0.5 1 calc PR B 2
C11B C 0.499(3) 0.3338(10) -0.102(2) 0.097(11) Uani 0.5 1 d P B 2
H11D H 0.5125 0.3766 -0.1224 0.146 Uiso 0.5 1 calc PR B 2
H11E H 0.4011 0.3289 -0.071 0.146 Uiso 0.5 1 calc PR B 2
H11F H 0.5022 0.3081 -0.1673 0.146 Uiso 0.5 1 calc PR B 2
C12B C 0.7614(17) 0.3368(6) -0.0514(15) 0.101(5) Uani 0.5 1 d P B 2
H12D H 0.7783 0.3203 -0.1238 0.151 Uiso 0.5 1 calc PR B 2
H12E H 0.8436 0.3243 0.0007 0.151 Uiso 0.5 1 calc PR B 2
H12F H 0.7575 0.3815 -0.0553 0.151 Uiso 0.5 1 calc PR B 2
C13 C 0.7508(7) 0.2675(3) 0.1414(7) 0.040(3) Uani 0.5 1 d P B 2
H13 H 0.8384 0.2562 0.0988 0.048 Uiso 0.5 1 calc PR B 2
C14A C 0.7703(10) 0.3351(6) 0.1715(11) 0.076(4) Uani 0.5 1 d P B 2
H14A H 0.6905 0.3475 0.218 0.114 Uiso 0.5 1 calc PR B 2
H14B H 0.7647 0.3598 0.1048 0.114 Uiso 0.5 1 calc PR B 2
H14C H 0.8683 0.3411 0.2111 0.114 Uiso 0.5 1 calc PR B 2
C14B C 0.7520(10) 0.2246(7) 0.2365(10) 0.098(7) Uani 0.5 1 d P B 2
H14D H 0.8474 0.2285 0.2802 0.147 Uiso 0.5 1 calc PR B 2
H14E H 0.7405 0.1826 0.2096 0.147 Uiso 0.5 1 calc PR B 2
H14F H 0.6689 0.2346 0.2816 0.147 Uiso 0.5 1 calc PR B 2
C15 C 0.0383(5) 0.3190(2) 0.5849(4) 0.0479(10) Uani 1 1 d . . .
H15 H 0.0986 0.3535 0.5574 0.057 Uiso 1 1 calc R . .
C16 C -0.1184(7) 0.3303(3) 0.5347(6) 0.097(2) Uani 1 1 d . . .
H16A H -0.1868 0.2994 0.5606 0.145 Uiso 1 1 calc R . .
H16B H -0.118 0.3281 0.4549 0.145 Uiso 1 1 calc R . .
H16C H -0.1521 0.3709 0.5559 0.145 Uiso 1 1 calc R . .
C17 C 0.0474(7) 0.3279(3) 0.7069(4) 0.0798(17) Uani 1 1 d . . .
H17A H 0.0109 0.3687 0.724 0.12 Uiso 1 1 calc R . .
H17B H 0.1519 0.3235 0.7358 0.12 Uiso 1 1 calc R . .
H17C H -0.0148 0.2972 0.7404 0.12 Uiso 1 1 calc R . .
C18 C 0.3157(6) 0.25 0.5979(5) 0.0430(14) Uani 1 2 d S . .
H18 H 0.3055 0.25 0.6785 0.052 Uiso 1 2 calc SR . .
C19 C 0.4019(6) 0.3070(3) 0.5681(5) 0.0733(16) Uani 1 1 d . . .
H19A H 0.5019 0.3065 0.6062 0.11 Uiso 1 1 calc R . .
H19B H 0.3474 0.3434 0.5899 0.11 Uiso 1 1 calc R . .
H19C H 0.4117 0.3079 0.489 0.11 Uiso 1 1 calc R . .

loop_
_atom_site_aniso_label
_atom_site_aniso_U_11
_atom_site_aniso_U_22
_atom_site_aniso_U_33
_atom_site_aniso_U_23
_atom_site_aniso_U_13
_atom_site_aniso_U_12
S1 0.0144(5) 0.0319(6) 0.0273(6) 0 -0.0008(4) 0
Ni1 0.0251(3) 0.0279(3) 0.0313(3) 0.0010(2) 0.0031(2) -0.0016(2)
Ni2 0.0169(4) 0.0373(5) 0.0276(5) 0 0.0021(3) 0
Ni3 0.0273(5) 0.0294(4) 0.0263(5) 0 0.0048(3) 0
P1 0.0358(5) 0.0299(5) 0.0418(6) 0.0057(4) -0.0041(4) -0.0060(4)
P2 0.0216(6) 0.0430(8) 0.0308(7) 0 0.0059(5) 0
P3 0.0306(7) 0.0375(7) 0.0264(7) 0 0.0049(5) 0
C1 0.045(3) 0.032(2) 0.079(4) -0.004(2) -0.004(2) 0.0035(18)
C2 0.047(3) 0.066(3) 0.111(5) -0.004(3) -0.005(3) 0.012(2)
C3 0.063(3) 0.055(3) 0.072(4) -0.018(2) 0.011(3) 0.007(2)
C4A 0.046(8) 0.044(6) 0.034(7) -0.002(4) 0.015(5) -0.008(5)
C5A 0.079(7) 0.055(6) 0.036(5) 0.005(4) 0.009(5) 0.006(5)
C6A 0.033(9) 0.052(7) 0.051(8) 0.013(5) -0.014(6) 0.003(6)
C4B 0.036(6) 0.051(7) 0.015(5) 0.010(4) 0.013(4) -0.007(5)
C5B 0.042(5) 0.045(5) 0.062(6) 0.015(4) -0.005(4) 0.001(4)
C6B 0.029(9) 0.066(9) 0.066(9) 0.021(7) -0.007(6) 0.007(6)
C7 0.044(2) 0.044(2) 0.050(3) 0.0046(19) -0.0027(19) -0.0166(18)
C8 0.070(3) 0.060(3) 0.069(4) 0.010(3) -0.013(3) -0.037(3)
C9 0.040(3) 0.057(3) 0.057(3) 0.005(2) -0.009(2) -0.008(2)
C10A 0.015(7) 0.031(5) 0.057(9) 0.033(6) 0.004(6) 0.006(4)
C11A 0.061(9) 0.047(10) 0.041(6) 0.026(6) 0.002(6) 0.001(6)
C12A 0.086(9) 0.067(7) 0.073(8) 0.001(6) 0.053(7) -0.018(6)
C10B 0.054(13) 0.079(10) 0.094(14) 0.039(9) -0.010(9) -0.004(9)
C11B 0.16(3) 0.040(9) 0.097(17) 0.024(8) 0.038(19) -0.020(13)
C12B 0.097(11) 0.077(9) 0.136(15) 0.013(9) 0.063(11) -0.026(7)
C13 0.013(3) 0.063(8) 0.043(5) 0.009(3) -0.003(3) -0.002(3)
C14A 0.026(5) 0.109(9) 0.092(9) -0.050(7) -0.006(5) 0.007(5)
C14B 0.024(5) 0.19(2) 0.079(8) 0.060(9) -0.026(5) -0.021(6)
C15 0.055(3) 0.048(2) 0.043(3) -0.0061(19) 0.011(2) 0.008(2)
C16 0.080(4) 0.105(5) 0.101(5) -0.040(4) -0.024(4) 0.057(4)
C17 0.106(5) 0.084(4) 0.051(3) -0.021(3) 0.016(3) 0.030(3)
C18 0.032(3) 0.068(4) 0.029(3) 0 0.001(2) 0
C19 0.047(3) 0.108(4) 0.064(4) 0.010(3) -0.004(2) -0.030(3)

loop_
_atom_type_symbol
_atom_type_description
_atom_type_scat_dispersion_real
_atom_type_scat_dispersion_imag
_atom_type_scat_source
C C 0.0181 0.0091 'International Tables Vol C Tables 4.2.6.8 and 6.1.1.4'
H H 0 0 'International Tables Vol C Tables 4.2.6.8 and 6.1.1.4'
P P 0.2955 0.4335 'International Tables Vol C Tables 4.2.6.8 and 6.1.1.4'
S S 0.3331 0.5567 'International Tables Vol C Tables 4.2.6.8 and 6.1.1.4'
Ni Ni -3.0029 0.5091 'International Tables Vol C Tables 4.2.6.8 and 6.1.1.4'

loop_
_geom_angle_atom_site_label_1
_geom_angle_atom_site_label_2
_geom_angle_atom_site_label_3
_geom_angle
_geom_angle_site_symmetry_1
_geom_angle_site_symmetry_3
Ni2 S1 Ni3 112.10(6) . .
Ni2 S1 Ni1 73.90(3) . .
Ni3 S1 Ni1 73.72(4) . .
Ni2 S1 Ni1 73.90(3) . 4_565
Ni3 S1 Ni1 73.72(4) . 4_565
Ni1 S1 Ni1 120.09(6) . 4_565
S1 Ni1 P1 157.02(5) . .
S1 Ni1 Ni2 52.86(3) . .
P1 Ni1 Ni2 127.98(4) . .
S1 Ni1 Ni3 53.12(4) . .
P1 Ni1 Ni3 142.18(4) . .
Ni2 Ni1 Ni3 87.22(2) . .
S1 Ni1 H1 84.2(17) . .
P1 Ni1 H1 107.1(16) . .
Ni2 Ni1 H1 121.7(16) . .
Ni3 Ni1 H1 35.3(16) . .
S1 Ni1 H2 88.1(19) . .
P1 Ni1 H2 89.1(19) . .
Ni2 Ni1 H2 38.9(19) . .
Ni3 Ni1 H2 124.5(19) . .
H1 Ni1 H2 154(3) . .
S1 Ni2 P2 169.13(6) . .
S1 Ni2 Ni1 53.25(2) . .
P2 Ni2 Ni1 130.76(2) . .
S1 Ni2 Ni1 53.25(2) . 4_565
P2 Ni2 Ni1 130.76(2) . 4_565
Ni1 Ni2 Ni1 92.53(3) . 4_565
S1 Ni2 H2 84.7(17) . .
P2 Ni2 H2 97.0(17) . .
Ni1 Ni2 H2 34.7(17) . .
Ni1 Ni2 H2 126.7(18) 4_565 .
S1 Ni3 P3 179.94(6) . .
S1 Ni3 Ni1 53.16(2) . .
P3 Ni3 Ni1 126.86(3) . .
S1 Ni3 Ni1 53.16(2) . 4_565
P3 Ni3 Ni1 126.86(3) . 4_565
Ni1 Ni3 Ni1 92.50(3) . 4_565
S1 Ni3 H1 83.8(17) . .
P3 Ni3 H1 96.2(17) . .
Ni1 Ni3 H1 34.8(17) . .
Ni1 Ni3 H1 127.0(17) 4_565 .
C4A P1 C7 108.3(4) . .
C4A P1 C1 93.6(4) . .
C7 P1 C1 104.6(2) . .
C7 P1 C4B 99.1(4) . .
C1 P1 C4B 111.5(4) . .
C4A P1 Ni1 112.2(4) . .
C7 P1 Ni1 115.52(14) . .
C1 P1 Ni1 120.23(15) . .
C4B P1 Ni1 104.1(4) . .
C10B P2 C10B 111(2) . 4_565
C10B P2 C13 84.5(7) . .
C10B P2 C13 104.2(6) 4_565 .
C10B P2 C13 104.2(6) . 4_565
C10B P2 C13 84.5(7) 4_565 4_565
C13 P2 C10A 99.7(5) . .
C13 P2 C10A 119.1(5) 4_565 .
C10B P2 C10A 107.4(7) . 4_565
C13 P2 C10A 119.1(5) . 4_565
C13 P2 C10A 99.7(5) 4_565 4_565
C10A P2 C10A 100.2(11) . 4_565
C10B P2 Ni2 117.9(8) . .
C10B P2 Ni2 117.9(8) 4_565 .
C13 P2 Ni2 116.1(2) . .
C13 P2 Ni2 116.1(2) 4_565 .
C10A P2 Ni2 109.8(4) . .
C10A P2 Ni2 109.8(4) 4_565 .
C18 P3 C15 102.66(18) . .
C18 P3 C15 102.66(18) . 4_565
C15 P3 C15 109.1(3) . 4_565
C18 P3 Ni3 111.21(18) . .
C15 P3 Ni3 114.94(15) . .
C15 P3 Ni3 114.94(15) 4_565 .
C3 C1 C2 109.8(4) . .
C3 C1 P1 111.0(3) . .
C2 C1 P1 110.2(3) . .
C3 C1 H1A 108.6 . .
C2 C1 H1A 108.6 . .
P1 C1 H1A 108.6 . .
C1 C2 H2A 109.5 . .
C1 C2 H2B 109.5 . .
H2A C2 H2B 109.5 . .
C1 C2 H2C 109.5 . .
H2A C2 H2C 109.5 . .
H2B C2 H2C 109.5 . .
C1 C3 H3A 109.5 . .
C1 C3 H3B 109.5 . .
H3A C3 H3B 109.5 . .
C1 C3 H3C 109.5 . .
H3A C3 H3C 109.5 . .
H3B C3 H3C 109.5 . .
C5A C4A C6A 106.3(10) . .
C5A C4A P1 111.7(9) . .
C6A C4A P1 112.8(10) . .
C5A C4A H4A 108.6 . .
C6A C4A H4A 108.6 . .
P1 C4A H4A 108.6 . .
C6B C4B C5B 112.8(11) . .
C6B C4B P1 109.9(9) . .
C5B C4B P1 114.4(8) . .
C6B C4B H4B 106.4 . .
C5B C4B H4B 106.4 . .
P1 C4B H4B 106.4 . .
C4B C5B H5B1 109.5 . .
C4B C5B H5B2 109.5 . .
H5B1 C5B H5B2 109.5 . .
C4B C5B H5B3 109.5 . .
H5B1 C5B H5B3 109.5 . .
H5B2 C5B H5B3 109.5 . .
C4B C6B H6B1 109.5 . .
C4B C6B H6B2 109.5 . .
H6B1 C6B H6B2 109.5 . .
C4B C6B H6B3 109.5 . .
H6B1 C6B H6B3 109.5 . .
H6B2 C6B H6B3 109.5 . .
C9 C7 C8 110.5(4) . .
C9 C7 P1 111.4(3) . .
C8 C7 P1 117.1(3) . .
C9 C7 H7 105.7 . .
C8 C7 H7 105.7 . .
P1 C7 H7 105.7 . .
C7 C8 H8A 109.5 . .
C7 C8 H8B 109.5 . .
H8A C8 H8B 109.5 . .
C7 C8 H8C 109.5 . .
H8A C8 H8C 109.5 . .
H8B C8 H8C 109.5 . .
C7 C9 H9A 109.5 . .
C7 C9 H9B 109.5 . .
H9A C9 H9B 109.5 . .
C7 C9 H9C 109.5 . .
H9A C9 H9C 109.5 . .
H9B C9 H9C 109.5 . .
C11A C10A C12A 107.7(13) . .
C11A C10A P2 110.7(10) . .
C12A C10A P2 113.8(9) . .
C11A C10A H10A 108.2 . .
C12A C10A H10A 108.2 . .
P2 C10A H10A 108.2 . .
C12B C10B C11B 108(2) . .
C12B C10B P2 132.7(14) . .
C11B C10B P2 111.9(16) . .
C12B C10B H10B 98.9 . .
C11B C10B H10B 98.9 . .
P2 C10B H10B 98.9 . .
C10B C11B H11D 109.5 . .
C10B C11B H11E 109.5 . .
H11D C11B H11E 109.5 . .
C10B C11B H11F 109.5 . .
H11D C11B H11F 109.5 . .
H11E C11B H11F 109.5 . .
C10B C12B H12D 109.5 . .
C10B C12B H12E 109.5 . .
H12D C12B H12E 109.5 . .
C10B C12B H12F 109.5 . .
H12D C12B H12F 109.5 . .
H12E C12B H12F 109.5 . .
C14B C13 C14A 115.1(10) . .
C14B C13 P2 106.7(5) . .
C14A C13 P2 114.6(6) . .
C14B C13 H13 106.6 . .
C14A C13 H13 106.6 . .
P2 C13 H13 106.6 . .
C13 C14A H14A 109.5 . .
C13 C14A H14B 109.5 . .
H14A C14A H14B 109.5 . .
C13 C14A H14C 109.5 . .
H14A C14A H14C 109.5 . .
H14B C14A H14C 109.5 . .
C13 C14B H14D 109.5 . .
C13 C14B H14E 109.5 . .
H14D C14B H14E 109.5 . .
C13 C14B H14F 109.5 . .
H14D C14B H14F 109.5 . .
H14E C14B H14F 109.5 . .
C17 C15 C16 111.8(4) . .
C17 C15 P3 118.9(3) . .
C16 C15 P3 112.3(3) . .
C17 C15 H15 104 . .
C16 C15 H15 104 . .
P3 C15 H15 104 . .
C15 C16 H16A 109.5 . .
C15 C16 H16B 109.5 . .
H16A C16 H16B 109.5 . .
C15 C16 H16C 109.5 . .
H16A C16 H16C 109.5 . .
H16B C16 H16C 109.5 . .
C15 C17 H17A 109.5 . .
C15 C17 H17B 109.5 . .
H17A C17 H17B 109.5 . .
C15 C17 H17C 109.5 . .
H17A C17 H17C 109.5 . .
H17B C17 H17C 109.5 . .
C19 C18 C19 110.1(6) . 4_565
C19 C18 P3 110.6(3) . .
C19 C18 P3 110.6(3) 4_565 .
C19 C18 H18 108.5 . .
C19 C18 H18 108.5 4_565 .
P3 C18 H18 108.5 . .
C18 C19 H19A 109.5 . .
C18 C19 H19B 109.5 . .
H19A C19 H19B 109.5 . .
C18 C19 H19C 109.5 . .
H19A C19 H19C 109.5 . .
H19B C19 H19C 109.5 . .

loop_
_geom_bond_atom_site_label_1
_geom_bond_atom_site_label_2
_geom_bond_distance
_geom_bond_site_symmetry_2
S1 Ni2 2.1266(13) .
S1 Ni3 2.1364(14) .
S1 Ni1 2.1375(8) .
S1 Ni1 2.1375(8) 4_565
Ni1 P1 2.1496(11) .
Ni1 Ni2 2.5631(7) .
Ni1 Ni3 2.5637(7) .
Ni1 H1 1.56(5) .
Ni1 H2 1.52(5) .
Ni2 P2 2.1489(14) .
Ni2 Ni1 2.5631(7) 4_565
Ni2 H2 1.68(5) .
Ni3 P3 2.1624(15) .
Ni3 Ni1 2.5637(7) 4_565
Ni3 H1 1.57(4) .
P1 C4A 1.808(14) .
P1 C7 1.858(4) .
P1 C1 1.857(4) .
P1 C4B 1.950(11) .
P2 C10B 1.72(2) .
P2 C10B 1.72(2) 4_565
P2 C13 1.863(7) .
P2 C13 1.863(7) 4_565
P2 C10A 1.921(14) .
P2 C10A 1.921(14) 4_565
P3 C18 1.852(6) .
P3 C15 1.857(4) .
P3 C15 1.857(4) 4_565
C1 C3 1.510(7) .
C1 C2 1.529(6) .
C1 H1A 1 .
C2 H2A 0.98 .
C2 H2B 0.98 .
C2 H2C 0.98 .
C3 H3A 0.98 .
C3 H3B 0.98 .
C3 H3C 0.98 .
C4A C5A 1.520(13) .
C4A C6A 1.58(2) .
C4A H4A 1 .
C5A H5A1 0.98 .
C5A H5A2 0.98 .
C5A H5A3 0.98 .
C6A H6A1 0.98 .
C6A H6A2 0.98 .
C6A H6A3 0.98 .
C4B C6B 1.48(3) .
C4B C5B 1.504(14) .
C4B H4B 1 .
C5B H5B1 0.98 .
C5B H5B2 0.98 .
C5B H5B3 0.98 .
C6B H6B1 0.98 .
C6B H6B2 0.98 .
C6B H6B3 0.98 .
C7 C9 1.535(6) .
C7 C8 1.535(6) .
C7 H7 1 .
C8 H8A 0.98 .
C8 H8B 0.98 .
C8 H8C 0.98 .
C9 H9A 0.98 .
C9 H9B 0.98 .
C9 H9C 0.98 .
C10A C11A 1.50(2) .
C10A C12A 1.602(17) .
C10A H10A 1 .
C11A H11A 0.98 .
C11A H11B 0.98 .
C11A H11C 0.98 .
C12A H12A 0.98 .
C12A H12B 0.98 .
C12A H12C 0.98 .
C10B C12B 1.40(3) .
C10B C11B 1.54(3) .
C10B H10B 1 .
C11B H11D 0.98 .
C11B H11E 0.98 .
C11B H11F 0.98 .
C12B H12D 0.98 .
C12B H12E 0.98 .
C12B H12F 0.98 .
C13 C14B 1.498(12) .
C13 C14A 1.533(13) .
C13 H13 1 .
C14A H14A 0.98 .
C14A H14B 0.98 .
C14A H14C 0.98 .
C14B H14D 0.98 .
C14B H14E 0.98 .
C14B H14F 0.98 .
C15 C17 1.507(7) .
C15 C16 1.511(7) .
C15 H15 1 .
C16 H16A 0.98 .
C16 H16B 0.98 .
C16 H16C 0.98 .
C17 H17A 0.98 .
C17 H17B 0.98 .
C17 H17C 0.98 .
C18 C19 1.525(6) .
C18 C19 1.525(6) 4_565
C18 H18 1 .
C19 H19A 0.98 .
C19 H19B 0.98 .
C19 H19C 0.98 .
